data_7251217
loop_
_publ_author_name
'Trollip, Danica B.'
'Barton, Benita'
'Caira, Mino R.'
'Hosten, Eric Cyriel'

_publ_section_title
;
 Chloro-containing host compounds with fused tricyclic moieties and
 diamino linkers: host ability and affinity behaviour in
 pyridine/methylpyridines
;
_journal_name_full CrystEngComm
_journal_paper_doi 10.1039/D5CE00969C
_journal_year 2025
_chemical_formula_moiety 'C40 H30 Cl2 N2 O2, 2(C5 H5 N)'
_chemical_formula_sum 'C50 H40 Cl2 N4 O2'
_chemical_formula_weight 799.76
_chemical_name_systematic
;
N,N'-bis(9-(4-chlorophenyl)-9-xanthenyl)ethylene-diamine
;
_chemical_temperature_decomposition 345.25
_space_group_crystal_system monoclinic
_space_group_IT_number 14
_space_group_name_Hall '-P 2ybc'
_space_group_name_H-M_alt 'P 1 21/c 1'
_atom_sites_solution_hydrogens mixed
_atom_sites_solution_primary dual
_atom_sites_solution_secondary difmap
_audit_creation_method SHELXL-2019/3
_audit_update_record
;
2025-06-10 deposited with the CCDC.	2025-11-04 downloaded from the CCDC.
;
_cell_angle_alpha 90
_cell_angle_beta 97.0302(14)
_cell_angle_gamma 90
_cell_formula_units_Z 2
_cell_length_a 10.2394(4)
_cell_length_b 25.2702(10)
_cell_length_c 7.8761(3)
_cell_measurement_reflns_used 9900
_cell_measurement_temperature 200(2)
_cell_measurement_theta_max 28.32
_cell_measurement_theta_min 2.57
_cell_volume 2022.63(14)
_computing_cell_refinement 'SAINT V8.40B (Bruker AXS LLC, 2019)'
_computing_data_reduction 'SAINT V8.40B (Bruker AXS LLC, 2019)'
_computing_molecular_graphics 'Ortep-3 for Windows V2023.1 (Farrugia, 2012)'
_computing_publication_material 'PLATON (Spek, 2009) and MERCURY (Macrae, 2008)'
_computing_structure_refinement 'SHELXL-2019/3 (Sheldrick, 2015b) and ShelXle (H\"ubschle, 2011)'
_computing_structure_solution 'SHELXT-2019/3 (Sheldrick, 2015a)'
_diffrn_ambient_temperature 200(2)
_diffrn_detector 'Bruker PHOTON II 7 CCD detector'
_diffrn_detector_area_resol_mean 7.3910
_diffrn_measured_fraction_theta_full 0.998
_diffrn_measured_fraction_theta_max 0.997
_diffrn_measurement_device 'four-circle KAPPA diffractometer'
_diffrn_measurement_device_type 'Bruker D8 QUEST'
_diffrn_measurement_method '\f and \w scans'
_diffrn_radiation_monochromator graphite
_diffrn_radiation_type MoK\a
_diffrn_radiation_wavelength 0.71073
_diffrn_reflns_av_R_equivalents 0.0828
_diffrn_reflns_av_unetI/netI 0.0381
_diffrn_reflns_Laue_measured_fraction_full 0.998
_diffrn_reflns_Laue_measured_fraction_max 0.997
_diffrn_reflns_limit_h_max 13
_diffrn_reflns_limit_h_min -13
_diffrn_reflns_limit_k_max 33
_diffrn_reflns_limit_k_min -33
_diffrn_reflns_limit_l_max 10
_diffrn_reflns_limit_l_min -10
_diffrn_reflns_number 59158
_diffrn_reflns_point_group_measured_fraction_full 0.998
_diffrn_reflns_point_group_measured_fraction_max 0.997
_diffrn_reflns_theta_full 25.242
_diffrn_reflns_theta_max 28.294
_diffrn_reflns_theta_min 2.160
_diffrn_source 'sealed x-ray tube'
_diffrn_source_current 1.4
_diffrn_source_power 70
_diffrn_source_voltage 50
_exptl_absorpt_coefficient_mu 0.208
_exptl_absorpt_correction_T_max 0.9900
_exptl_absorpt_correction_T_min 0.9391
_exptl_absorpt_correction_type multi-scan
_exptl_absorpt_process_details 'SADABS V2016/2 (Krause, 2015)'
_exptl_crystal_colour colourless
_exptl_crystal_density_diffrn 1.313
_exptl_crystal_density_method 'not measured'
_exptl_crystal_description block
_exptl_crystal_F_000 836
_exptl_crystal_size_max 0.308
_exptl_crystal_size_mid 0.265
_exptl_crystal_size_min 0.158
_refine_diff_density_max 0.268
_refine_diff_density_min -0.284
_refine_diff_density_rms 0.049
_refine_ls_extinction_coef 0.0073(10)
_refine_ls_extinction_expression Fc^*^=kFc[1+0.001xFc^2^\l^3^/sin(2\q)]^-1/4^
_refine_ls_extinction_method 'SHELXL-2019/2 (Sheldrick 2019)'
_refine_ls_goodness_of_fit_ref 1.153
_refine_ls_hydrogen_treatment mixed
_refine_ls_matrix_type full
_refine_ls_number_parameters 310
_refine_ls_number_reflns 5022
_refine_ls_number_restraints 72
_refine_ls_restrained_S_all 1.151
_refine_ls_R_factor_all 0.0846
_refine_ls_R_factor_gt 0.0527
_refine_ls_shift/su_max 0.001
_refine_ls_shift/su_mean 0.000
_refine_ls_structure_factor_coef Fsqd
_refine_ls_weighting_details 'w=1/[\s^2^(Fo^2^)+(0.0262P)^2^+1.1364P] where P=(Fo^2^+2Fc^2^)/3'
_refine_ls_weighting_scheme calc
_refine_ls_wR_factor_gt 0.0999
_refine_ls_wR_factor_ref 0.1185
_reflns_Friedel_coverage 0.000
_reflns_number_gt 3649
_reflns_number_total 5022
_reflns_threshold_expression 'I > 2\s(I)'
_cod_data_source_file d5ce00969c2.cif
_cod_data_source_block aq087
_cod_original_sg_symbol_H-M 'P 21/c'
_cod_database_code 7251217
_shelx_shelxl_version_number 2019/3
_shelx_space_group_comment
;
The symmetry employed for this shelxl refinement is uniquely defined
by the following loop, which should always be used as a source of
symmetry information in preference to the above space-group names.
They are only intended as comments.
;
_shelx_estimated_absorpt_t_min 0.939
_shelx_estimated_absorpt_t_max 0.968

loop_
_space_group_symop_operation_xyz
'x, y, z'
'-x, y+1/2, -z+1/2'
'-x, -y, -z'
'x, -y-1/2, z-1/2'

loop_
_atom_site_label
_atom_site_type_symbol
_atom_site_fract_x
_atom_site_fract_y
_atom_site_fract_z
_atom_site_U_iso_or_equiv
_atom_site_adp_type
_atom_site_occupancy
_atom_site_site_symmetry_order
_atom_site_calc_flag
_atom_site_refinement_flags_posn
_atom_site_refinement_flags_adp
_atom_site_refinement_flags_occupancy
_atom_site_disorder_assembly
_atom_site_disorder_group
Cl1 Cl 0.98927(5) 0.72502(3) 1.07373(8) 0.0613(2) Uani 1 1 d . . . . .
O1 O 0.29406(12) 0.67562(5) 0.60074(17) 0.0389(3) Uani 1 1 d . . . . .
N1 N 0.57965(15) 0.55856(5) 0.61216(18) 0.0273(3) Uani 1 1 d . . . . .
C1 C 0.53769(16) 0.61255(6) 0.6510(2) 0.0248(3) Uani 1 1 d . . . . .
C2 C 0.48021(18) 0.52853(7) 0.5027(2) 0.0328(4) Uani 1 1 d . . . . .
H2A H 0.470424 0.543407 0.385515 0.039 Uiso 1 1 calc R U . . .
H2B H 0.394292 0.531420 0.547508 0.039 Uiso 1 1 calc R U . . .
C11 C 0.42599(16) 0.60823(7) 0.7618(2) 0.0274(4) Uani 1 1 d . . . . .
C12 C 0.31509(17) 0.63998(7) 0.7338(2) 0.0321(4) Uani 1 1 d . . . . .
C13 C 0.21527(19) 0.63740(9) 0.8382(3) 0.0441(5) Uani 1 1 d . . . . .
H13 H 0.140276 0.659647 0.816808 0.053 Uiso 1 1 calc R U . . .
C14 C 0.2260(2) 0.60238(10) 0.9725(3) 0.0497(5) Uani 1 1 d . . . . .
H14 H 0.158747 0.600772 1.045501 0.060 Uiso 1 1 calc R U . . .
C15 C 0.3343(2) 0.56947(9) 1.0020(3) 0.0453(5) Uani 1 1 d . . . . .
H15 H 0.340697 0.544755 1.093518 0.054 Uiso 1 1 calc R U . . .
C16 C 0.43302(19) 0.57266(8) 0.8978(2) 0.0361(4) Uani 1 1 d . . . . .
H16 H 0.507441 0.550116 0.919365 0.043 Uiso 1 1 calc R U . . .
C21 C 0.49085(17) 0.64430(6) 0.4896(2) 0.0272(4) Uani 1 1 d . . . . .
C22 C 0.37480(17) 0.67288(7) 0.4730(2) 0.0306(4) Uani 1 1 d . . . . .
C23 C 0.3320(2) 0.70136(7) 0.3251(3) 0.0412(5) Uani 1 1 d . . . . .
H23 H 0.251944 0.720708 0.316738 0.049 Uiso 1 1 calc R U . . .
C24 C 0.4064(2) 0.70122(8) 0.1917(2) 0.0452(5) Uani 1 1 d . . . . .
H24 H 0.377747 0.720493 0.090406 0.054 Uiso 1 1 calc R U . . .
C25 C 0.5229(2) 0.67313(8) 0.2042(2) 0.0440(5) Uani 1 1 d . . . . .
H25 H 0.574466 0.673222 0.111878 0.053 Uiso 1 1 calc R U . . .
C26 C 0.5643(2) 0.64484(7) 0.3515(2) 0.0362(4) Uani 1 1 d . . . . .
H26 H 0.644247 0.625421 0.358683 0.043 Uiso 1 1 calc R U . . .
C31 C 0.65457(16) 0.64066(7) 0.7558(2) 0.0257(3) Uani 1 1 d . . . . .
C32 C 0.66412(18) 0.69546(7) 0.7555(2) 0.0336(4) Uani 1 1 d . . . . .
H32 H 0.599683 0.715548 0.686244 0.040 Uiso 1 1 calc R U . . .
C33 C 0.76588(18) 0.72151(8) 0.8543(2) 0.0385(4) Uani 1 1 d . . . . .
H33 H 0.771208 0.759030 0.852464 0.046 Uiso 1 1 calc R U . . .
C34 C 0.85859(17) 0.69253(8) 0.9546(2) 0.0375(4) Uani 1 1 d . . . . .
C35 C 0.85121(19) 0.63810(8) 0.9603(3) 0.0416(5) Uani 1 1 d . . . . .
H35 H 0.915273 0.618383 1.031440 0.050 Uiso 1 1 calc R U . . .
C36 C 0.74912(18) 0.61245(8) 0.8610(2) 0.0357(4) Uani 1 1 d . . . . .
H36 H 0.743689 0.574953 0.864824 0.043 Uiso 1 1 calc R U . . .
H1 H 0.6507(19) 0.5604(7) 0.561(2) 0.027(5) Uiso 1 1 d . . . . .
N4 N 0.8431(6) 0.5660(4) 0.3946(12) 0.046(3) Uani 0.481(16) 1 d G . P A 1
C41 C 0.8510(5) 0.5197(3) 0.3011(12) 0.044(2) Uani 0.481(16) 1 d G . P A 1
H41 H 0.774168 0.499130 0.269285 0.053 Uiso 0.481(16) 1 calc R U P A 1
C42 C 0.9712(6) 0.5035(2) 0.2541(9) 0.0451(18) Uani 0.481(16) 1 d G . P A 1
H42 H 0.976556 0.471816 0.190158 0.054 Uiso 0.481(16) 1 calc R U P A 1
C43 C 1.0835(4) 0.5335(3) 0.3006(8) 0.0468(17) Uani 0.481(16) 1 d G . P A 1
H43 H 1.165708 0.522440 0.268438 0.056 Uiso 0.481(16) 1 calc R U P A 1
C44 C 1.0757(7) 0.5798(3) 0.3941(9) 0.054(2) Uani 0.481(16) 1 d G . P A 1
H44 H 1.152472 0.600379 0.425845 0.065 Uiso 0.481(16) 1 calc R U P A 1
C45 C 0.9555(9) 0.5961(3) 0.4411(11) 0.056(2) Uani 0.481(16) 1 d G . P A 1
H45 H 0.950085 0.627694 0.504974 0.067 Uiso 0.481(16) 1 calc R U P A 1
N5 N 0.8263(8) 0.5628(5) 0.3892(15) 0.067(3) Uani 0.519(16) 1 d . . P A 2
C51 C 0.8823(12) 0.5259(5) 0.3074(15) 0.065(2) Uani 0.519(16) 1 d . . P A 2
H51 H 0.825307 0.498306 0.261988 0.078 Uiso 0.519(16) 1 calc R U P A 2
C52 C 1.0096(13) 0.5207(6) 0.2772(12) 0.081(3) Uani 0.519(16) 1 d . . P A 2
H52 H 1.039662 0.491723 0.215704 0.097 Uiso 0.519(16) 1 calc R U P A 2
C53 C 1.0897(8) 0.5601(8) 0.3414(15) 0.092(5) Uani 0.519(16) 1 d . . P A 2
H53 H 1.181158 0.558542 0.331407 0.110 Uiso 0.519(16) 1 calc R U P A 2
C54 C 1.0396(10) 0.6021(7) 0.4205(12) 0.084(3) Uani 0.519(16) 1 d . . P A 2
H54 H 1.091741 0.631680 0.460250 0.101 Uiso 0.519(16) 1 calc R U P A 2
C55 C 0.9097(10) 0.5984(4) 0.4385(12) 0.069(2) Uani 0.519(16) 1 d . . P A 2
H55 H 0.875792 0.627214 0.497260 0.082 Uiso 0.519(16) 1 calc R U P A 2

loop_
_atom_site_aniso_label
_atom_site_aniso_U_11
_atom_site_aniso_U_22
_atom_site_aniso_U_33
_atom_site_aniso_U_23
_atom_site_aniso_U_13
_atom_site_aniso_U_12
Cl1 0.0346(3) 0.0762(4) 0.0688(4) -0.0314(3) -0.0105(2) -0.0074(3)
O1 0.0339(7) 0.0360(7) 0.0461(8) 0.0040(6) 0.0024(6) 0.0090(6)
N1 0.0287(8) 0.0220(7) 0.0307(7) -0.0024(6) 0.0020(6) 0.0006(6)
C1 0.0268(8) 0.0206(8) 0.0266(8) -0.0016(6) 0.0007(6) 0.0011(6)
C2 0.0368(10) 0.0238(9) 0.0355(9) -0.0024(7) -0.0052(8) 0.0002(7)
C11 0.0293(9) 0.0256(9) 0.0268(8) -0.0036(7) 0.0010(7) -0.0041(7)
C12 0.0295(9) 0.0320(9) 0.0341(9) -0.0059(7) 0.0006(7) -0.0010(7)
C13 0.0315(10) 0.0544(13) 0.0471(12) -0.0096(10) 0.0076(9) 0.0026(9)
C14 0.0398(11) 0.0700(15) 0.0419(11) -0.0053(11) 0.0158(9) -0.0069(11)
C15 0.0468(12) 0.0578(14) 0.0320(10) 0.0033(9) 0.0073(9) -0.0107(10)
C16 0.0346(10) 0.0402(11) 0.0332(9) 0.0028(8) 0.0030(8) -0.0025(8)
C21 0.0337(9) 0.0191(8) 0.0276(8) -0.0020(6) -0.0014(7) -0.0030(7)
C22 0.0338(9) 0.0230(8) 0.0325(9) -0.0018(7) -0.0058(7) -0.0036(7)
C23 0.0461(11) 0.0271(9) 0.0450(11) 0.0028(8) -0.0165(9) -0.0002(8)
C24 0.0702(15) 0.0287(10) 0.0319(10) 0.0055(8) -0.0126(10) -0.0083(10)
C25 0.0700(14) 0.0320(10) 0.0301(9) 0.0015(8) 0.0066(9) -0.0098(10)
C26 0.0469(11) 0.0294(9) 0.0326(9) 0.0004(7) 0.0057(8) -0.0011(8)
C31 0.0255(8) 0.0272(8) 0.0248(8) -0.0025(6) 0.0041(6) 0.0000(6)
C32 0.0315(9) 0.0290(9) 0.0385(10) -0.0004(7) -0.0034(7) -0.0009(7)
C33 0.0367(10) 0.0309(10) 0.0464(11) -0.0076(8) -0.0004(8) -0.0072(8)
C34 0.0271(9) 0.0477(12) 0.0371(10) -0.0136(9) 0.0019(7) -0.0053(8)
C35 0.0318(10) 0.0497(12) 0.0405(11) -0.0032(9) -0.0072(8) 0.0069(9)
C36 0.0355(10) 0.0308(10) 0.0386(10) -0.0001(8) -0.0043(8) 0.0034(8)
N4 0.025(3) 0.061(5) 0.052(5) -0.015(4) 0.005(3) 0.004(3)
C41 0.026(3) 0.058(4) 0.050(4) -0.016(3) 0.013(3) -0.016(3)
C42 0.041(4) 0.042(3) 0.057(3) -0.007(2) 0.022(3) -0.014(2)
C43 0.039(3) 0.053(4) 0.050(4) 0.006(3) 0.013(3) -0.015(3)
C44 0.042(5) 0.055(5) 0.063(6) -0.011(3) 0.000(4) -0.012(3)
C45 0.040(5) 0.064(4) 0.062(4) -0.012(3) -0.004(4) -0.019(3)
N5 0.052(4) 0.070(6) 0.080(7) 0.012(5) 0.008(4) -0.009(3)
C51 0.052(4) 0.071(5) 0.070(5) 0.014(3) 0.001(4) -0.016(4)
C52 0.078(6) 0.109(8) 0.062(5) 0.037(5) 0.033(5) 0.033(6)
C53 0.036(3) 0.174(13) 0.066(7) 0.050(8) 0.010(3) 0.010(5)
C54 0.042(4) 0.152(9) 0.054(4) 0.039(5) -0.006(3) -0.025(5)
C55 0.033(4) 0.112(5) 0.058(4) 0.018(3) -0.004(3) -0.030(3)

loop_
_atom_type_symbol
_atom_type_description
_atom_type_scat_dispersion_real
_atom_type_scat_dispersion_imag
_atom_type_scat_source
C C 0.0033 0.0016 'International Tables Vol C Tables 4.2.6.8 and 6.1.1.4'
H H 0.0000 0.0000 'International Tables Vol C Tables 4.2.6.8 and 6.1.1.4'
N N 0.0061 0.0033 'International Tables Vol C Tables 4.2.6.8 and 6.1.1.4'
O O 0.0106 0.0060 'International Tables Vol C Tables 4.2.6.8 and 6.1.1.4'
Cl Cl 0.1484 0.1585 'International Tables Vol C Tables 4.2.6.8 and 6.1.1.4'

loop_
_exptl_crystal_face_index_h
_exptl_crystal_face_index_k
_exptl_crystal_face_index_l
_exptl_crystal_face_perp_dist
0.00 -3.00 -4.00 0.0670
2.00 0.00 -3.00 0.0270
-3.00 2.00 -2.00 0.1020
1.00 -4.00 -1.00 0.1140
0.00 4.00 -1.00 0.0870
2.00 -4.00 -1.00 0.1090
0.00 1.00 0.00 0.0850
0.00 -1.00 0.00 0.1520
-4.00 -1.00 0.00 0.0820
1.00 -4.00 0.00 0.1460
-3.00 1.00 0.00 0.0810
3.00 -2.00 0.00 0.1360
-1.00 -4.00 2.00 0.0970
4.00 1.00 3.00 0.1170
1.00 4.00 3.00 0.1130
-2.00 -3.00 3.00 0.0870
-2.00 -1.00 4.00 0.0830
1.00 -1.00 4.00 0.0930
-3.00 3.00 4.00 0.0790

loop_
_geom_angle_atom_site_label_1
_geom_angle_atom_site_label_2
_geom_angle_atom_site_label_3
_geom_angle
_geom_angle_site_symmetry_1
_geom_angle_site_symmetry_3
_geom_angle_publ_flag
C12 O1 C22 118.02(14) . . ?
C2 N1 C1 113.77(13) . . ?
C2 N1 H1 108.3(12) . . ?
C1 N1 H1 109.1(12) . . ?
N1 C1 C11 108.10(13) . . ?
N1 C1 C21 112.48(13) . . ?
C11 C1 C21 109.40(13) . . ?
N1 C1 C31 108.11(13) . . ?
C11 C1 C31 108.32(13) . . ?
C21 C1 C31 110.32(13) . . ?
N1 C2 C2 110.13(18) . 3_666 ?
N1 C2 H2A 109.6 . . ?
C2 C2 H2A 109.6 3_666 . ?
N1 C2 H2B 109.6 . . ?
C2 C2 H2B 109.6 3_666 . ?
H2A C2 H2B 108.1 . . ?
C12 C11 C16 117.39(16) . . ?
C12 C11 C1 121.65(15) . . ?
C16 C11 C1 120.95(15) . . ?
O1 C12 C11 123.23(16) . . ?
O1 C12 C13 115.01(17) . . ?
C11 C12 C13 121.75(18) . . ?
C14 C13 C12 119.42(19) . . ?
C14 C13 H13 120.3 . . ?
C12 C13 H13 120.3 . . ?
C13 C14 C15 120.22(19) . . ?
C13 C14 H14 119.9 . . ?
C15 C14 H14 119.9 . . ?
C16 C15 C14 119.73(19) . . ?
C16 C15 H15 120.1 . . ?
C14 C15 H15 120.1 . . ?
C15 C16 C11 121.47(18) . . ?
C15 C16 H16 119.3 . . ?
C11 C16 H16 119.3 . . ?
C22 C21 C26 117.37(16) . . ?
C22 C21 C1 122.06(15) . . ?
C26 C21 C1 120.57(16) . . ?
O1 C22 C21 122.79(15) . . ?
O1 C22 C23 115.37(17) . . ?
C21 C22 C23 121.83(18) . . ?
C24 C23 C22 119.47(19) . . ?
C24 C23 H23 120.3 . . ?
C22 C23 H23 120.3 . . ?
C23 C24 C25 120.16(18) . . ?
C23 C24 H24 119.9 . . ?
C25 C24 H24 119.9 . . ?
C24 C25 C26 119.9(2) . . ?
C24 C25 H25 120.0 . . ?
C26 C25 H25 120.0 . . ?
C25 C26 C21 121.24(19) . . ?
C25 C26 H26 119.4 . . ?
C21 C26 H26 119.4 . . ?
C32 C31 C36 117.91(16) . . ?
C32 C31 C1 120.60(15) . . ?
C36 C31 C1 121.38(15) . . ?
C33 C32 C31 121.35(17) . . ?
C33 C32 H32 119.3 . . ?
C31 C32 H32 119.3 . . ?
C34 C33 C32 119.30(18) . . ?
C34 C33 H33 120.4 . . ?
C32 C33 H33 120.4 . . ?
C33 C34 C35 121.02(17) . . ?
C33 C34 Cl1 119.38(16) . . ?
C35 C34 Cl1 119.60(15) . . ?
C34 C35 C36 119.22(18) . . ?
C34 C35 H35 120.4 . . ?
C36 C35 H35 120.4 . . ?
C35 C36 C31 121.19(18) . . ?
C35 C36 H36 119.4 . . ?
C31 C36 H36 119.4 . . ?
C41 N4 C45 120.0 . . ?
C42 C41 N4 120.0 . . ?
C42 C41 H41 120.0 . . ?
N4 C41 H41 120.0 . . ?
C41 C42 C43 120.0 . . ?
C41 C42 H42 120.0 . . ?
C43 C42 H42 120.0 . . ?
C44 C43 C42 120.0 . . ?
C44 C43 H43 120.0 . . ?
C42 C43 H43 120.0 . . ?
C43 C44 C45 120.0 . . ?
C43 C44 H44 120.0 . . ?
C45 C44 H44 120.0 . . ?
C44 C45 N4 120.0 . . ?
C44 C45 H45 120.0 . . ?
N4 C45 H45 120.0 . . ?
C55 N5 C51 109.8(9) . . ?
N5 C51 C52 130.0(9) . . ?
N5 C51 H51 115.0 . . ?
C52 C51 H51 115.0 . . ?
C53 C52 C51 114.6(8) . . ?
C53 C52 H52 122.7 . . ?
C51 C52 H52 122.7 . . ?
C52 C53 C54 120.0(9) . . ?
C52 C53 H53 120.0 . . ?
C54 C53 H53 120.0 . . ?
C55 C54 C53 115.1(11) . . ?
C55 C54 H54 122.5 . . ?
C53 C54 H54 122.5 . . ?
N5 C55 C54 130.3(10) . . ?
N5 C55 H55 114.9 . . ?
C54 C55 H55 114.9 . . ?

loop_
_geom_bond_atom_site_label_1
_geom_bond_atom_site_label_2
_geom_bond_distance
_geom_bond_site_symmetry_2
_geom_bond_publ_flag
Cl1 C34 1.7431(18) . ?
O1 C12 1.378(2) . ?
O1 C22 1.380(2) . ?
N1 C2 1.463(2) . ?
N1 C1 1.474(2) . ?
N1 H1 0.874(19) . ?
C1 C11 1.525(2) . ?
C1 C21 1.530(2) . ?
C1 C31 1.541(2) . ?
C2 C2 1.500(3) 3_666 ?
C2 H2A 0.9900 . ?
C2 H2B 0.9900 . ?
C11 C12 1.386(2) . ?
C11 C16 1.394(2) . ?
C12 C13 1.390(3) . ?
C13 C14 1.373(3) . ?
C13 H13 0.9500 . ?
C14 C15 1.383(3) . ?
C14 H14 0.9500 . ?
C15 C16 1.380(3) . ?
C15 H15 0.9500 . ?
C16 H16 0.9500 . ?
C21 C22 1.383(2) . ?
C21 C26 1.396(3) . ?
C22 C23 1.393(2) . ?
C23 C24 1.371(3) . ?
C23 H23 0.9500 . ?
C24 C25 1.381(3) . ?
C24 H24 0.9500 . ?
C25 C26 1.384(3) . ?
C25 H25 0.9500 . ?
C26 H26 0.9500 . ?
C31 C32 1.388(2) . ?
C31 C36 1.391(2) . ?
C32 C33 1.388(2) . ?
C32 H32 0.9500 . ?
C33 C34 1.370(3) . ?
C33 H33 0.9500 . ?
C34 C35 1.379(3) . ?
C35 C36 1.387(3) . ?
C35 H35 0.9500 . ?
C36 H36 0.9500 . ?
N4 C41 1.3900 . ?
N4 C45 1.3900 . ?
C41 C42 1.3900 . ?
C41 H41 0.9500 . ?
C42 C43 1.3900 . ?
C42 H42 0.9500 . ?
C43 C44 1.3900 . ?
C43 H43 0.9500 . ?
C44 C45 1.3900 . ?
C44 H44 0.9500 . ?
C45 H45 0.9500 . ?
N5 C55 1.270(10) . ?
N5 C51 1.306(9) . ?
C51 C52 1.359(10) . ?
C51 H51 0.9500 . ?
C52 C53 1.348(13) . ?
C52 H52 0.9500 . ?
C53 C54 1.362(13) . ?
C53 H53 0.9500 . ?
C54 C55 1.358(9) . ?
C54 H54 0.9500 . ?
C55 H55 0.9500 . ?

loop_
_geom_hbond_atom_site_label_D
_geom_hbond_atom_site_label_H
_geom_hbond_atom_site_label_A
_geom_hbond_distance_DH
_geom_hbond_distance_HA
_geom_hbond_distance_DA
_geom_hbond_angle_DHA
_geom_hbond_site_symmetry_A
_geom_hbond_publ_flag
N1 H1 N5 0.874(19) 2.38(2) 3.249(10) 172.7(16) . yes
N1 H1 N4 0.874(19) 2.50(2) 3.373(7) 175.8(16) . yes
C26 H26 N5 0.95 2.44 3.375(10) 170 . yes
C26 H26 N4 0.95 2.52 3.464(7) 174 . yes
C36 H36 N1 0.95 2.48 2.806(2) 100 . yes
C54 H54 O1 0.95 2.49 3.369(11) 154 1_655 yes

loop_
_geom_torsion_atom_site_label_1
_geom_torsion_atom_site_label_2
_geom_torsion_atom_site_label_3
_geom_torsion_atom_site_label_4
_geom_torsion
_geom_torsion_site_symmetry_1
_geom_torsion_site_symmetry_2
_geom_torsion_site_symmetry_3
_geom_torsion_site_symmetry_4
_geom_torsion_publ_flag
C2 N1 C1 C11 66.87(17) . . . . ?
C2 N1 C1 C21 -54.03(19) . . . . ?
C2 N1 C1 C31 -176.08(14) . . . . ?
C1 N1 C2 C2 -169.11(18) . . . 3_666 ?
N1 C1 C11 C12 -137.22(16) . . . . ?
C21 C1 C11 C12 -14.4(2) . . . . ?
C31 C1 C11 C12 105.86(17) . . . . ?
N1 C1 C11 C16 44.0(2) . . . . ?
C21 C1 C11 C16 166.83(15) . . . . ?
C31 C1 C11 C16 -72.88(19) . . . . ?
C22 O1 C12 C11 11.9(2) . . . . ?
C22 O1 C12 C13 -167.22(16) . . . . ?
C16 C11 C12 O1 -177.98(16) . . . . ?
C1 C11 C12 O1 3.2(3) . . . . ?
C16 C11 C12 C13 1.0(3) . . . . ?
C1 C11 C12 C13 -177.74(16) . . . . ?
O1 C12 C13 C14 178.86(18) . . . . ?
C11 C12 C13 C14 -0.2(3) . . . . ?
C12 C13 C14 C15 -1.0(3) . . . . ?
C13 C14 C15 C16 1.3(3) . . . . ?
C14 C15 C16 C11 -0.5(3) . . . . ?
C12 C11 C16 C15 -0.7(3) . . . . ?
C1 C11 C16 C15 178.11(17) . . . . ?
N1 C1 C21 C22 132.58(16) . . . . ?
C11 C1 C21 C22 12.4(2) . . . . ?
C31 C1 C21 C22 -106.63(17) . . . . ?
N1 C1 C21 C26 -46.7(2) . . . . ?
C11 C1 C21 C26 -166.83(15) . . . . ?
C31 C1 C21 C26 74.12(19) . . . . ?
C12 O1 C22 C21 -14.0(2) . . . . ?
C12 O1 C22 C23 166.44(15) . . . . ?
C26 C21 C22 O1 -179.68(15) . . . . ?
C1 C21 C22 O1 1.0(2) . . . . ?
C26 C21 C22 C23 -0.2(2) . . . . ?
C1 C21 C22 C23 -179.44(15) . . . . ?
O1 C22 C23 C24 179.59(16) . . . . ?
C21 C22 C23 C24 0.0(3) . . . . ?
C22 C23 C24 C25 -0.1(3) . . . . ?
C23 C24 C25 C26 0.3(3) . . . . ?
C24 C25 C26 C21 -0.4(3) . . . . ?
C22 C21 C26 C25 0.4(3) . . . . ?
C1 C21 C26 C25 179.65(16) . . . . ?
N1 C1 C31 C32 155.16(16) . . . . ?
C11 C1 C31 C32 -87.93(19) . . . . ?
C21 C1 C31 C32 31.8(2) . . . . ?
N1 C1 C31 C36 -28.7(2) . . . . ?
C11 C1 C31 C36 88.25(19) . . . . ?
C21 C1 C31 C36 -152.04(16) . . . . ?
C36 C31 C32 C33 1.1(3) . . . . ?
C1 C31 C32 C33 177.45(16) . . . . ?
C31 C32 C33 C34 -0.2(3) . . . . ?
C32 C33 C34 C35 -0.9(3) . . . . ?
C32 C33 C34 Cl1 178.05(15) . . . . ?
C33 C34 C35 C36 0.9(3) . . . . ?
Cl1 C34 C35 C36 -178.02(15) . . . . ?
C34 C35 C36 C31 0.1(3) . . . . ?
C32 C31 C36 C35 -1.1(3) . . . . ?
C1 C31 C36 C35 -177.38(17) . . . . ?
C45 N4 C41 C42 0.0 . . . . ?
N4 C41 C42 C43 0.0 . . . . ?
C41 C42 C43 C44 0.0 . . . . ?
C42 C43 C44 C45 0.0 . . . . ?
C43 C44 C45 N4 0.0 . . . . ?
C41 N4 C45 C44 0.0 . . . . ?
C55 N5 C51 C52 2.6(10) . . . . ?
N5 C51 C52 C53 -0.3(11) . . . . ?
C51 C52 C53 C54 -3.5(12) . . . . ?
C52 C53 C54 C55 4.5(14) . . . . ?
C51 N5 C55 C54 -1.2(11) . . . . ?
C53 C54 C55 N5 -2.1(14) . . . . ?
